data_2001049
loop_
_publ_author_name
'Peters, D. A.'
'Beddoes, R. L.'
'Joule, J. A.'

_publ_section_title
;
 Structures of 3-methoxypyrazine 1-oxide (1<i>a</i>) and
 3-methoxy-5-methylpyrazine 1-oxide (1<i>b</i>)
;
_journal_issue 2
_journal_name_full 'Acta Crystallographica Section C'
_journal_page_first 307
_journal_page_last 311
_journal_paper_doi 10.1107/S0108270191008624
_journal_volume 48
_journal_year 1992
_chemical_formula_sum 'C5 H6 N2 O2'
_chemical_formula_weight 126.1
_space_group_IT_number 2
_space_group_name_Hall '-P 1'
_space_group_name_H-M_alt 'P -1'
_symmetry_cell_setting triclinic
_symmetry_space_group_name_Hall '-P 1'
_symmetry_space_group_name_H-M 'P -1'
_cell_angle_alpha 96.991(6)
_cell_angle_beta 101.856(4)
_cell_angle_gamma 101.361(7)
_cell_formula_units_Z 8
_cell_length_a 12.0940(10)
_cell_length_b 14.6890(10)
_cell_length_c 7.0228(4)
_cell_volume 1179.83(15)
_diffrn_radiation_type Cu
_diffrn_radiation_wavelength 1.54178
_exptl_absorpt_coefficient_mu 0.911
_exptl_crystal_density_diffrn 1.420
_exptl_crystal_F_000 528
_cod_data_source_file he0025.cif
_cod_data_source_block he0025a
_cod_original_cell_volume 1179.8(4)
_cod_database_code 2001049

loop_
_space_group_symop_id
_space_group_symop_operation_xyz
1 x,y,z
2 -x,-y,-z

loop_
_atom_site_label
_atom_site_fract_x
_atom_site_fract_y
_atom_site_fract_z
O1A .4867(4) .6320(3) 1.1313(7)
O1B .4251(4) -.1216(3) .1035(7)
O1C .2304(4) .2735(3) .4542(7)
O1D .9069(4) .2097(3) .1460(8)
O2A .1856(4) .3695(3) .9071(7)
O2B .6865(4) .1463(4) .4551(8)
O2C .4271(4) .5831(3) .6146(7)
O2D .7143(4) -.1004(3) .0090(7)
N1A .3785(5) .5936(4) 1.0544(8)
N1B .5160(5) -.0813(4) .2440(10)
N1C .2326(6) .3615(4) .4518(9)
N1D .9056(6) .1225(4) .1596(9)
N2A .1442(5) .5143(4) .8841(8)
N2B .7132(5) .0044(4) .5412(8)
N2C .2347(6) .5509(4) .4443(8)
N2D .9046(6) -.0644(4) .1775(9)
C1A .1897(7) .6071(6) .9220(10)
C1B .6706(7) -.0895(6) .4970(10)
C1C .1398(7) .4805(6) .3660(10)
C1D .9983(7) .0067(6) .2610(10)
C2A .3024(7) .6495(4) 1.0030(10)
C2B .5748(6) -.1334(5) .3530(10)
C2C .1350(6) .3884(5) .3670(10)
C2D 1.0038(6) .0991(5) .2530(10)
C3A .3374(6) .5014(5) 1.0190(10)
C3B .5547(7) .0130(5) .2800(10)
C3C .3302(7) .4293(6) .5380(10)
C3D .8097(6) .0554(5) .0760(10)
C4A .2204(7) .4634(5) .9350(10)
C4B .6532(6) .0527(5) .4290(10)
C4C .3249(7) .5213(5) .5250(10)
C4D .8137(7) -.0365(5) .0930(10)
C5A .0649(7) .3262(6) .8170(10)
C5B .7914(7) .1927(5) .5950(10)
C5C .4314(7) .6805(5) .6010(10)
C5D .7141(7) -.1973(5) .0200(10)
H1A .1380 .6469 .8901
H1B .7105 -.1278 .5723
H1C .0709 .4974 .3045
H1D 1.0656 -.0095 .3314
H2A .3282 .7161 1.0236
H2B .5496 -.2001 .3298
H2C .0647 .3428 .3107
H2D 1.0733 .1456 .3097
H3A .3881 .4608 1.0518
H3B .5153 .0515 .2048
H3C .3991 .4139 .6038
H3D .7413 .0706 .0066
H51A .0178 .3480 .8973
H52A .0446 .3425 .6900
H53A .0532 .2597 .8059
H51B .7863 .1791 .7226
H52B .8547 .1710 .5594
H53B .8039 .2587 .5980
H51C .5064 .7173 .6668
H52C .4157 .6876 .4661
H53C .3750 .7009 .6612
H51D .6394 -.2354 -.0431
H52D .7700 -.2159 -.0445
H53D .7329 -.2049 .1543

loop_
_geom_bond_atom_site_label_1
_geom_bond_atom_site_label_2
_geom_bond_distance
O1A N1A 1.290(6)
O1B N1B 1.300(6)
O1C N1C 1.290(6)
O1D N1D 1.294(6)
O2A C4A 1.337(7)
O2A C5A 1.445(8)
O2B C4B 1.334(7)
O2B C5B 1.425(9)
O2C C4C 1.359(8)
O2C C5C 1.437(8)
O2D C4D 1.342(8)
O2D C5D 1.434(7)
N1A C2A 1.373(8)
N1A C3A 1.322(7)
N1B C2B 1.346(8)
N1B C3B 1.346(8)
N1C C2C 1.361(8)
N1C C3C 1.359(8)
N1D C2D 1.362(8)
N1D C3D 1.338(8)
N2A C1A 1.337(8)
N2A C4A 1.318(7)
N2B C1B 1.347(8)
N2B C4B 1.325(8)
N2C C1C 1.351(8)
N2C C4C 1.301(8)
N2D C1D 1.353(8)
N2D C4D 1.304(7)
C1A C2A 1.353(9)
C1B C2B 1.359(9)
C1C C2C 1.345(9)
C1D C2D 1.355(9)
C3A C4A 1.388(8)
C3B C4B 1.385(9)
C3C C4C 1.378(9)
C3D C4D 1.380(8)
C1A H1A 0.950
C1B H1B 0.950
C1C H1C 0.950
C1D H1D 0.950
C2A H2A 0.950
C2B H2B 0.950
C2C H2C 0.950
C2D H2D 0.950
C3A H3A 0.950
C3B H3B 0.950
C3C H3C 0.950
C3D H3D 0.950
C5A H51A 0.950
C5A H52A 0.950
C5A H53A 0.950
C5B H51B 0.950
C5B H52B 0.950
C5B H53B 0.950
C5C H51C 0.950
C5C H52C 0.950
C5C H53C 0.950
C5D H51D 0.950
C5D H52D 0.950
C5D H53D 0.950
